data_7127999
loop_
_publ_author_name
'Lu, Zhen-Tao'
'Yang, Si-Han'
'Liu, Wenlong'
'Guo, Sheng-Ping'

_publ_section_title
;
 A series of oxysulfides
 RE<sub>2</sub>M<sub>2</sub>S<sub>3</sub>O<sub>4</sub> (RE = Y, Tm; M =
 Zr, Hf) featuring a unique MS<sub>3</sub>O<sub>4</sub> motif and
 {[M<sub>2</sub>S<sub>3</sub>O<sub>4</sub>]<sup>8-</sup>}<sub>\\infty
 </sub> wrinkle layer.
;
_journal_issue 28
_journal_name_full 'Chemical communications (Cambridge, England)'
_journal_page_first 3500
_journal_page_last 3503
_journal_paper_doi 10.1039/d1cc00351h
_journal_volume 57
_journal_year 2021
_chemical_formula_moiety '0.5(O8 S6 Tm4 Zr4)'
_chemical_formula_sum 'O4 S3 Tm2 Zr2'
_chemical_formula_weight 680.48
_space_group_crystal_system orthorhombic
_space_group_IT_number 55
_space_group_name_Hall '-P 2 2ab'
_space_group_name_H-M_alt 'P b a m'
_atom_sites_solution_primary dual
_audit_creation_date 2020-09-23
_audit_creation_method
;
Olex2 1.2
(compiled 2018.05.29 svn.r3508 for OlexSys, GUI svn.r5506)
;
_audit_update_record
;
2021-01-05 deposited with the CCDC.	2021-03-02 downloaded from the CCDC.
;
_cell_angle_alpha 90
_cell_angle_beta 90
_cell_angle_gamma 90
_cell_formula_units_Z 2
_cell_length_a 6.4784(7)
_cell_length_b 14.1361(16)
_cell_length_c 3.6618(5)
_cell_measurement_reflns_used 910
_cell_measurement_temperature 298(2)
_cell_measurement_theta_max 30.86
_cell_measurement_theta_min 2.88
_cell_volume 335.35(7)
_computing_molecular_graphics 'Olex2 (Dolomanov et al., 2009)'
_computing_publication_material 'Olex2 (Dolomanov et al., 2009)'
_computing_structure_refinement 'ShelXL (Sheldrick, 2015)'
_computing_structure_solution 'ShelXT (Sheldrick, 2015)'
_diffrn_ambient_temperature 298.15
_diffrn_measured_fraction_theta_full 0.989
_diffrn_measured_fraction_theta_max 0.990
_diffrn_measurement_device_type 'CCD area detector'
_diffrn_measurement_method 'phi and omega scans'
_diffrn_radiation_monochromator graphite
_diffrn_radiation_type MoK\a
_diffrn_radiation_wavelength 0.71073
_diffrn_reflns_av_R_equivalents 0.0304
_diffrn_reflns_av_unetI/netI 0.0344
_diffrn_reflns_Laue_measured_fraction_full 0.989
_diffrn_reflns_Laue_measured_fraction_max 0.990
_diffrn_reflns_limit_h_max 6
_diffrn_reflns_limit_h_min -8
_diffrn_reflns_limit_k_max 17
_diffrn_reflns_limit_k_min -14
_diffrn_reflns_limit_l_max 4
_diffrn_reflns_limit_l_min -4
_diffrn_reflns_number 1307
_diffrn_reflns_point_group_measured_fraction_full 0.989
_diffrn_reflns_point_group_measured_fraction_max 0.990
_diffrn_reflns_theta_full 25.242
_diffrn_reflns_theta_max 26.500
_diffrn_reflns_theta_min 2.882
_exptl_absorpt_coefficient_mu 30.098
_exptl_absorpt_correction_type multi-scan
_exptl_crystal_colour colorless
_exptl_crystal_density_diffrn 6.739
_exptl_crystal_description rod
_exptl_crystal_F_000 596
_exptl_crystal_size_max 0.1
_exptl_crystal_size_mid 0.05
_exptl_crystal_size_min 0.05
_exptl_transmission_factor_max 0.788
_exptl_transmission_factor_min 0.729
_refine_diff_density_max 2.099
_refine_diff_density_min -1.971
_refine_diff_density_rms 0.424
_refine_ls_extinction_method none
_refine_ls_goodness_of_fit_ref 1.048
_refine_ls_hydrogen_treatment undef
_refine_ls_matrix_type full
_refine_ls_number_parameters 35
_refine_ls_number_reflns 402
_refine_ls_number_restraints 6
_refine_ls_restrained_S_all 1.043
_refine_ls_R_factor_all 0.0353
_refine_ls_R_factor_gt 0.0306
_refine_ls_shift/su_max 0.000
_refine_ls_shift/su_mean 0.000
_refine_ls_structure_factor_coef Fsqd
_refine_ls_weighting_details 'w=1/[\s^2^(Fo^2^)+(0.0420P)^2^+5.8444P] where P=(Fo^2^+2Fc^2^)/3'
_refine_ls_weighting_scheme calc
_refine_ls_wR_factor_gt 0.0723
_refine_ls_wR_factor_ref 0.0742
_reflns_Friedel_coverage 0.000
_reflns_number_gt 357
_reflns_number_total 402
_reflns_threshold_expression 'I > 2\s(I)'
_cod_data_source_file d1cc00351h2.cif
_cod_data_source_block a_CCDC1
_cod_depositor_comments
;
The following automatic conversions were performed:

data item '_exptl_absorpt_correction_type' value 'Multi-scan' was
changed to 'multi-scan' in accordance with the
/home/data/users/saulius/crontab/automatic-downloads/rss-feeds/RSC/lib/dictionaries/cif_core.dic
dictionary named 'cif_core.dic' version 2.4.2 last updated on
2011-04-26.

Automatic conversion script
Id: cif_fix_values 7556 2019-12-06 15:28:31Z antanas 

 Adding full bibliography for 7127998--7128000.cif.
;
_cod_database_code 7127999
_shelx_shelxl_version_number 2014/7
_shelx_space_group_comment
;
The symmetry employed for this shelxl refinement is uniquely defined
by the following loop, which should always be used as a source of
symmetry information in preference to the above space-group names.
They are only intended as comments.
;
_shelx_estimated_absorpt_t_max 0.315
_shelx_estimated_absorpt_t_min 0.153
_olex2_refinement_description
;
1. Uiso/Uaniso restraints and constraints
Uanis(Zr1) \\sim Ueq: with sigma of 0.0005 and sigma for terminal atoms of
0.0001
;
_olex2_submission_special_instructions 'No special instructions were received'

loop_
_space_group_symop_operation_xyz
'x, y, z'
'-x, -y, z'
'-x+1/2, y+1/2, -z'
'x+1/2, -y+1/2, -z'
'-x, -y, -z'
'x, y, -z'
'x-1/2, -y-1/2, z'
'-x-1/2, y-1/2, z'

loop_
_atom_site_label
_atom_site_type_symbol
_atom_site_fract_x
_atom_site_fract_y
_atom_site_fract_z
_atom_site_U_iso_or_equiv
_atom_site_adp_type
_atom_site_occupancy
_atom_site_site_symmetry_order
_atom_site_calc_flag
_atom_site_refinement_flags_posn
_atom_site_refinement_flags_adp
_atom_site_refinement_flags_occupancy
_atom_site_disorder_assembly
_atom_site_disorder_group
Zr1 Zr 0.29151(19) 0.57282(9) 0.5000 0.0008(3) Uani 1 2 d S TU P . .
Tm1 Tm 0.71329(9) 0.66195(5) 0.0000 0.0067(2) Uani 1 2 d S T P . .
S1 S 0.0000 0.5000 0.0000 0.0073(10) Uani 1 4 d S T P . .
S2 S 0.0209(5) 0.7121(3) 0.5000 0.0061(7) Uani 1 2 d S T P . .
O1 O 0.3639(16) 0.4301(6) 0.5000 0.0062(19) Uani 1 2 d S T P . .
O2 O 0.3741(17) 0.6215(7) 0.0000 0.011(2) Uani 1 2 d S T P . .

loop_
_atom_site_aniso_label
_atom_site_aniso_U_11
_atom_site_aniso_U_22
_atom_site_aniso_U_33
_atom_site_aniso_U_23
_atom_site_aniso_U_13
_atom_site_aniso_U_12
Zr1 0.0006(4) 0.0011(5) 0.0006(4) 0.000 0.000 0.0007(4)
Tm1 0.0040(4) 0.0120(4) 0.0042(3) 0.000 0.000 -0.0003(3)
S1 0.003(2) 0.012(2) 0.007(2) 0.000 0.000 0.002(2)
S2 0.0036(15) 0.0079(17) 0.0067(14) 0.000 0.000 -0.0002(14)
O1 0.004(4) 0.008(5) 0.007(4) 0.000 0.000 0.002(4)
O2 0.014(5) 0.012(5) 0.007(4) 0.000 0.000 0.000(5)

loop_
_atom_type_symbol
_atom_type_description
_atom_type_scat_dispersion_real
_atom_type_scat_dispersion_imag
_atom_type_scat_source
O O 0.0106 0.0060 'International Tables Vol C Tables 4.2.6.8 and 6.1.1.4'
S S 0.1246 0.1234 'International Tables Vol C Tables 4.2.6.8 and 6.1.1.4'
Tm Tm -0.3139 5.2483 'International Tables Vol C Tables 4.2.6.8 and 6.1.1.4'
Zr Zr -2.9673 0.5597 'International Tables Vol C Tables 4.2.6.8 and 6.1.1.4'

loop_
_geom_angle_atom_site_label_1
_geom_angle_atom_site_label_2
_geom_angle_atom_site_label_3
_geom_angle
_geom_angle_site_symmetry_1
_geom_angle_site_symmetry_3
_geom_angle_publ_flag
Zr1 Zr1 Zr1 0(10) 6_556 5_666 ?
Zr1 Zr1 Zr1 0(10) 6_556 1_556 ?
Zr1 Zr1 Zr1 90.0 5_666 1_554 ?
Zr1 Zr1 Zr1 180.0 1_554 1_556 ?
Zr1 Zr1 Zr1 90.000(1) 5_666 1_556 ?
Zr1 Zr1 Zr1 0(10) 6_556 1_554 ?
Zr1 Zr1 Tm1 66.41(4) 5_666 1_556 ?
Zr1 Zr1 Tm1 0(10) 6_556 1_556 ?
Zr1 Zr1 S1 0.00(7) 6_556 1_556 ?
Zr1 Zr1 S1 0.00(7) 6_556 . ?
Zr1 Zr1 S2 0(10) 6_556 . ?
Zr1 Zr1 O1 0(10) 6_556 5_666 ?
Zr1 Zr1 O1 0(10) 6_556 . ?
Zr1 Zr1 O2 0(10) 6_556 . ?
Zr1 Zr1 O2 0(10) 6_556 1_556 ?
Tm1 Zr1 Zr1 121.320(13) 1_556 1_554 ?
Tm1 Zr1 Zr1 58.680(13) 1_556 1_556 ?
S1 Zr1 Zr1 108.11(5) 1_556 5_666 ?
S1 Zr1 Zr1 130.406(17) 1_556 1_554 ?
S1 Zr1 Zr1 49.595(17) 1_556 1_556 ?
S1 Zr1 Zr1 108.11(5) . 5_666 ?
S1 Zr1 Zr1 49.594(17) . 1_554 ?
S1 Zr1 Zr1 130.406(17) . 1_556 ?
S1 Zr1 Tm1 108.186(11) 1_556 1_556 ?
S1 Zr1 Tm1 170.40(3) . 1_556 ?
S1 Zr1 S1 80.81(3) . 1_556 ?
S2 Zr1 Zr1 168.99(10) . 5_666 ?
S2 Zr1 Zr1 90.0 . 1_554 ?
S2 Zr1 Zr1 90.0 . 1_556 ?
S2 Zr1 Tm1 104.40(7) . 1_556 ?
S2 Zr1 S1 80.07(6) . . ?
S2 Zr1 S1 80.07(6) . 1_556 ?
O1 Zr1 Zr1 36.2(2) 5_666 5_666 ?
O1 Zr1 Zr1 90.0 . 1_554 ?
O1 Zr1 Zr1 90.0 . 1_556 ?
O1 Zr1 Zr1 90.0 5_666 1_556 ?
O1 Zr1 Zr1 39.6(3) . 5_666 ?
O1 Zr1 Zr1 90.0 5_666 1_554 ?
O1 Zr1 Tm1 39.74(14) 5_666 1_556 ?
O1 Zr1 Tm1 100.0(3) . 1_556 ?
O1 Zr1 S1 78.3(2) . . ?
O1 Zr1 S1 131.43(12) 5_666 . ?
O1 Zr1 S1 131.43(12) 5_666 1_556 ?
O1 Zr1 S1 78.3(2) . 1_556 ?
O1 Zr1 S2 132.7(3) 5_666 . ?
O1 Zr1 S2 151.4(3) . . ?
O1 Zr1 O1 75.8(4) . 5_666 ?
O2 Zr1 Zr1 89.8(3) 1_556 5_666 ?
O2 Zr1 Zr1 154.5(3) 1_556 1_554 ?
O2 Zr1 Zr1 89.8(3) . 5_666 ?
O2 Zr1 Zr1 25.5(3) 1_556 1_556 ?
O2 Zr1 Zr1 154.5(3) . 1_556 ?
O2 Zr1 Zr1 25.5(3) . 1_554 ?
O2 Zr1 Tm1 37.3(3) 1_556 1_556 ?
O2 Zr1 Tm1 98.2(3) . 1_556 ?
O2 Zr1 S1 152.3(3) . 1_556 ?
O2 Zr1 S1 152.3(3) 1_556 . ?
O2 Zr1 S1 73.4(3) 1_556 1_556 ?
O2 Zr1 S1 73.4(3) . . ?
O2 Zr1 S2 85.5(3) 1_556 . ?
O2 Zr1 S2 85.5(3) . . ?
O2 Zr1 O1 105.7(3) . . ?
O2 Zr1 O1 75.1(3) 1_556 5_666 ?
O2 Zr1 O1 75.1(3) . 5_666 ?
O2 Zr1 O1 105.7(3) 1_556 . ?
O2 Zr1 O2 129.1(5) 1_556 . ?
Zr1 Tm1 Zr1 57.77(2) 5_665 5_666 ?
Tm1 Tm1 Zr1 61.116(11) 1_556 5_666 ?
Tm1 Tm1 Zr1 118.884(11) 1_556 5_665 ?
Tm1 Tm1 Zr1 118.884(11) 1_554 5_666 ?
Tm1 Tm1 Zr1 61.116(11) 1_554 5_665 ?
Tm1 Tm1 Tm1 180.0 1_554 1_556 ?
S1 Tm1 Zr1 47.57(2) 1_655 5_666 ?
S1 Tm1 Zr1 47.57(2) 1_655 5_665 ?
S1 Tm1 Tm1 90.0 1_655 1_554 ?
S1 Tm1 Tm1 90.0 1_655 1_556 ?
S2 Tm1 Zr1 103.52(6) 7_674 5_665 ?
S2 Tm1 Zr1 148.89(7) 7_675 5_665 ?
S2 Tm1 Zr1 103.52(6) 7_675 5_666 ?
S2 Tm1 Zr1 148.89(7) 7_674 5_666 ?
S2 Tm1 Zr1 84.93(7) 1_654 5_665 ?
S2 Tm1 Zr1 84.93(7) 1_655 5_666 ?
S2 Tm1 Zr1 122.94(8) 1_654 5_666 ?
S2 Tm1 Zr1 122.94(8) 1_655 5_665 ?
S2 Tm1 Tm1 49.12(4) 1_654 1_554 ?
S2 Tm1 Tm1 130.11(5) 7_675 1_554 ?
S2 Tm1 Tm1 130.88(5) 1_655 1_554 ?
S2 Tm1 Tm1 130.11(5) 7_674 1_556 ?
S2 Tm1 Tm1 49.89(5) 7_675 1_556 ?
S2 Tm1 Tm1 49.89(5) 7_674 1_554 ?
S2 Tm1 Tm1 49.12(5) 1_655 1_556 ?
S2 Tm1 Tm1 130.88(4) 1_654 1_556 ?
S2 Tm1 S1 75.40(7) 1_655 1_655 ?
S2 Tm1 S1 75.40(7) 1_654 1_655 ?
S2 Tm1 S1 139.72(5) 7_674 1_655 ?
S2 Tm1 S1 139.72(5) 7_675 1_655 ?
S2 Tm1 S2 80.23(9) 7_675 7_674 ?
S2 Tm1 S2 125.12(5) 1_654 7_675 ?
S2 Tm1 S2 74.45(4) 1_655 7_675 ?
S2 Tm1 S2 74.45(4) 1_654 7_674 ?
S2 Tm1 S2 81.75(9) 1_655 1_654 ?
S2 Tm1 S2 125.12(4) 1_655 7_674 ?
O1 Tm1 Zr1 83.53(19) 5_665 5_666 ?
O1 Tm1 Zr1 28.2(2) 5_666 5_666 ?
O1 Tm1 Zr1 28.2(2) 5_665 5_665 ?
O1 Tm1 Zr1 83.53(19) 5_666 5_665 ?
O1 Tm1 Tm1 37.29(19) 5_666 1_556 ?
O1 Tm1 Tm1 142.71(19) 5_666 1_554 ?
O1 Tm1 Tm1 142.71(19) 5_665 1_556 ?
O1 Tm1 Tm1 37.29(19) 5_665 1_554 ?
O1 Tm1 S1 72.4(2) 5_666 1_655 ?
O1 Tm1 S1 72.4(2) 5_665 1_655 ?
O1 Tm1 S2 145.0(3) 5_666 1_654 ?
O1 Tm1 S2 140.5(3) 5_666 7_674 ?
O1 Tm1 S2 75.3(2) 5_665 7_674 ?
O1 Tm1 S2 145.0(3) 5_665 1_655 ?
O1 Tm1 S2 77.1(2) 5_665 1_654 ?
O1 Tm1 S2 75.3(2) 5_666 7_675 ?
O1 Tm1 S2 77.1(2) 5_666 1_655 ?
O1 Tm1 S2 140.5(3) 5_665 7_675 ?
O1 Tm1 O1 105.4(4) 5_665 5_666 ?
O2 Tm1 Zr1 76.8(2) . 5_666 ?
O2 Tm1 Zr1 76.8(2) . 5_665 ?
O2 Tm1 Tm1 90.0 . 1_554 ?
O2 Tm1 Tm1 90.0 . 1_556 ?
O2 Tm1 S1 114.5(3) . 1_655 ?
O2 Tm1 S2 138.87(5) . 1_655 ?
O2 Tm1 S2 74.5(2) . 7_675 ?
O2 Tm1 S2 138.87(5) . 1_654 ?
O2 Tm1 S2 74.5(2) . 7_674 ?
O2 Tm1 O1 69.4(3) . 5_665 ?
O2 Tm1 O1 69.4(3) . 5_666 ?
Zr1 S1 Zr1 99.19(3) 1_554 5_565 ?
Zr1 S1 Zr1 180.0 1_554 5_566 ?
Zr1 S1 Zr1 99.19(3) 6_556 5_566 ?
Zr1 S1 Zr1 99.19(3) 6 5_565 ?
Zr1 S1 Zr1 180.0 6_556 5_565 ?
Zr1 S1 Zr1 180.0 . 5_565 ?
Zr1 S1 Zr1 180.0 6 5_566 ?
Zr1 S1 Zr1 0.00(6) 6_556 . ?
Zr1 S1 Zr1 80.81(3) . 6 ?
Zr1 S1 Zr1 80.81(3) 5_565 5_566 ?
Zr1 S1 Zr1 80.81(3) 6_556 6 ?
Zr1 S1 Zr1 80.81(3) 6_556 1_554 ?
Zr1 S1 Zr1 99.19(3) . 5_566 ?
Zr1 S1 Zr1 80.81(3) . 1_554 ?
Zr1 S1 Zr1 0.00(6) 1_554 6 ?
Zr1 S1 Tm1 82.05(3) 6_556 5_665 ?
Zr1 S1 Tm1 97.95(3) 5_565 5_665 ?
Zr1 S1 Tm1 82.05(3) 6 5_665 ?
Zr1 S1 Tm1 97.95(3) 6_556 1_455 ?
Zr1 S1 Tm1 82.05(3) 5_565 1_455 ?
Zr1 S1 Tm1 82.05(3) . 5_665 ?
Zr1 S1 Tm1 97.95(3) 6 1_455 ?
Zr1 S1 Tm1 82.05(3) 5_566 1_455 ?
Zr1 S1 Tm1 97.95(3) 5_566 5_665 ?
Zr1 S1 Tm1 82.05(3) 1_554 5_665 ?
Zr1 S1 Tm1 97.95(3) . 1_455 ?
Zr1 S1 Tm1 97.95(3) 1_554 1_455 ?
Tm1 S1 Tm1 180.0 5_665 1_455 ?
Zr1 S2 Zr1 0.00(4) 6_556 . ?
Zr1 S2 Tm1 100.16(9) 6_556 7_575 ?
Zr1 S2 Tm1 100.16(9) . 7_576 ?
Zr1 S2 Tm1 106.53(10) 6_556 1_455 ?
Zr1 S2 Tm1 100.16(9) . 7_575 ?
Zr1 S2 Tm1 106.53(10) . 1_455 ?
Zr1 S2 Tm1 100.16(9) 6_556 7_576 ?
Zr1 S2 Tm1 106.53(10) . 1_456 ?
Zr1 S2 Tm1 106.53(10) 6_556 1_456 ?
Tm1 S2 Tm1 92.84(4) 1_456 7_576 ?
Tm1 S2 Tm1 153.23(14) 1_456 7_575 ?
Tm1 S2 Tm1 92.84(4) 1_455 7_575 ?
Tm1 S2 Tm1 80.23(9) 7_576 7_575 ?
Tm1 S2 Tm1 153.23(14) 1_455 7_576 ?
Tm1 S2 Tm1 81.75(9) 1_455 1_456 ?
Zr1 O1 Zr1 104.2(4) . 5_666 ?
Zr1 O1 Zr1 104.2(4) 6_556 5_666 ?
Zr1 O1 Zr1 0.00(7) 6_556 . ?
Zr1 O1 Tm1 120.1(3) . 5_665 ?
Zr1 O1 Tm1 101.9(3) 5_666 5_666 ?
Zr1 O1 Tm1 101.9(3) 5_666 5_665 ?
Zr1 O1 Tm1 120.1(3) 6_556 5_665 ?
Zr1 O1 Tm1 120.1(3) . 5_666 ?
Zr1 O1 Tm1 120.1(3) 6_556 5_666 ?
Tm1 O1 Tm1 105.4(4) 5_665 5_666 ?
Zr1 O2 Zr1 129.1(5) 6 6_556 ?
Zr1 O2 Zr1 0.00(10) 6_556 . ?
Zr1 O2 Zr1 129.1(5) 6 . ?
Zr1 O2 Zr1 129.1(5) 1_554 . ?
Zr1 O2 Zr1 0.00(10) 6 1_554 ?
Zr1 O2 Zr1 129.1(5) 1_554 6_556 ?
Zr1 O2 Tm1 109.9(3) 6 . ?
Zr1 O2 Tm1 109.9(3) . . ?
Zr1 O2 Tm1 109.9(3) 1_554 . ?
Zr1 O2 Tm1 109.9(3) 6_556 . ?

loop_
_geom_bond_atom_site_label_1
_geom_bond_atom_site_label_2
_geom_bond_distance
_geom_bond_site_symmetry_2
_geom_bond_publ_flag
Zr1 Zr1 0.000(3) 6_556 ?
Zr1 Zr1 3.396(3) 5_666 ?
Zr1 Zr1 3.6618(5) 1_554 ?
Zr1 Zr1 3.6618(5) 1_556 ?
Zr1 Tm1 3.5222(13) 1_556 ?
Zr1 S1 2.8246(10) 1_556 ?
Zr1 S1 2.8246(10) . ?
Zr1 S2 2.636(4) . ?
Zr1 O1 2.233(10) 5_666 ?
Zr1 O1 2.071(9) . ?
Zr1 O2 2.028(4) . ?
Zr1 O2 2.028(4) 1_556 ?
Tm1 Zr1 3.7904(13) 5_666 ?
Tm1 Zr1 3.7904(13) 5_665 ?
Tm1 Tm1 3.6618(5) 1_554 ?
Tm1 Tm1 3.6618(5) 1_556 ?
Tm1 S1 2.9480(7) 1_655 ?
Tm1 S2 2.798(3) 1_655 ?
Tm1 S2 2.842(3) 7_674 ?
Tm1 S2 2.798(3) 1_654 ?
Tm1 S2 2.842(3) 7_675 ?
Tm1 O1 2.301(6) 5_666 ?
Tm1 O1 2.301(6) 5_665 ?
Tm1 O2 2.271(11) . ?
S1 Zr1 2.8246(10) 6 ?
S1 Zr1 2.8246(10) 1_554 ?
S1 Zr1 2.8246(10) 6_556 ?
S1 Zr1 2.8246(10) 5_566 ?
S1 Zr1 2.8246(10) 5_565 ?
S1 Tm1 2.9480(7) 1_455 ?
S1 Tm1 2.9480(7) 5_665 ?
S2 Zr1 2.636(4) 6_556 ?
S2 Tm1 2.842(3) 7_575 ?
S2 Tm1 2.798(3) 1_456 ?
S2 Tm1 2.798(3) 1_455 ?
S2 Tm1 2.842(3) 7_576 ?
O1 Zr1 2.233(10) 5_666 ?
O1 Zr1 2.071(9) 6_556 ?
O1 Tm1 2.301(6) 5_665 ?
O1 Tm1 2.301(6) 5_666 ?
O2 Zr1 2.028(4) 6_556 ?
O2 Zr1 2.028(4) 6 ?
O2 Zr1 2.028(4) 1_554 ?
